data_4335398
loop_
_publ_author_name
'Jean-Marie Babo'
'Laurent Jouffret'
'Jian Lin'
'Eric M. Villa'
'Thomas E. Albrecht-Schmitt'

_publ_section_title
;
 Synthesis, Structure, and Spectroscopy of Two Ternary Uranium(IV)
 Thiophosphates: UP2S9 and UP2S7 Containing P2S92- and P2S72- Ligands
;
_journal_name_full 'Inorganic Chemistry'
_journal_page_first 7747
_journal_page_last 7751
_journal_paper_doi 10.1021/ic400942r
_journal_volume 52
_journal_year 2013
_chemical_formula_sum 'P0.67 S3 U0.33'
_chemical_formula_weight 196.17
_chemical_name_systematic
; 
 ? 
;
_space_group_IT_number 132
_symmetry_cell_setting tetragonal
_symmetry_space_group_name_Hall '-P 4c 2c'
_symmetry_space_group_name_H-M 'P 42/m c m'
_atom_sites_solution_hydrogens geom
_atom_sites_solution_primary direct
_atom_sites_solution_secondary difmap
_audit_creation_method SHELXL-97
_cell_angle_alpha 90.00
_cell_angle_beta 90.00
_cell_angle_gamma 90.00
_cell_formula_units_Z 6
_cell_length_a 7.7621(11)
_cell_length_b 7.7621(11)
_cell_length_c 9.691(3)
_cell_measurement_temperature 296(2)
_cell_volume 583.9(2)
_computing_structure_refinement 'SHELXL-97 (Sheldrick, 2008)'
_computing_structure_solution 'SHELXS-97 (Sheldrick, 2008)'
_diffrn_ambient_temperature 296(2)
_diffrn_measured_fraction_theta_full 0.998
_diffrn_measured_fraction_theta_max 0.998
_diffrn_radiation_monochromator graphite
_diffrn_radiation_source 'fine-focus sealed tube'
_diffrn_radiation_type MoK\a
_diffrn_radiation_wavelength 0.71073
_diffrn_reflns_av_R_equivalents 0.0517
_diffrn_reflns_av_sigmaI/netI 0.0197
_diffrn_reflns_limit_h_max 10
_diffrn_reflns_limit_h_min -9
_diffrn_reflns_limit_k_max 10
_diffrn_reflns_limit_k_min -10
_diffrn_reflns_limit_l_max 12
_diffrn_reflns_limit_l_min -12
_diffrn_reflns_number 6214
_diffrn_reflns_theta_full 27.63
_diffrn_reflns_theta_max 27.63
_diffrn_reflns_theta_min 2.62
_exptl_absorpt_coefficient_mu 15.725
_exptl_absorpt_process_details SADABS
_exptl_crystal_density_diffrn 3.347
_exptl_crystal_F_000 532
_refine_diff_density_max 0.656
_refine_diff_density_min -0.666
_refine_diff_density_rms 0.127
_refine_ls_extinction_coef 0.0007(3)
_refine_ls_extinction_expression Fc^*^=kFc[1+0.001xFc^2^\l^3^/sin(2\q)]^-1/4^
_refine_ls_extinction_method SHELXL
_refine_ls_goodness_of_fit_ref 1.103
_refine_ls_hydrogen_treatment mixed
_refine_ls_matrix_type full
_refine_ls_number_parameters 33
_refine_ls_number_reflns 401
_refine_ls_number_restraints 0
_refine_ls_restrained_S_all 1.103
_refine_ls_R_factor_all 0.0207
_refine_ls_R_factor_gt 0.0139
_refine_ls_shift/su_max 0.000
_refine_ls_shift/su_mean 0.000
_refine_ls_structure_factor_coef Fsqd
_refine_ls_weighting_details 'calc w=1/[\s^2^(Fo^2^)+(0.0086P)^2^+0.4129P] where P=(Fo^2^+2Fc^2^)/3'
_refine_ls_weighting_scheme calc
_refine_ls_wR_factor_gt 0.0245
_refine_ls_wR_factor_ref 0.0259
_reflns_number_gt 346
_reflns_number_total 401
_reflns_threshold_expression >2sigma(I)
_cod_data_source_file ic400942r_si_001_2.cif
_cod_data_source_block UP2S9
_cod_original_sg_symbol_H-M 'P 42/m  c m'
_cod_database_code 4335398

loop_
_symmetry_equiv_pos_as_xyz
'x, y, z'
'-x, -y, z'
'-y, x, z+1/2'
'y, -x, z+1/2'
'-x, y, -z+1/2'
'x, -y, -z+1/2'
'y, x, -z'
'-y, -x, -z'
'-x, -y, -z'
'x, y, -z'
'y, -x, -z-1/2'
'-y, x, -z-1/2'
'x, -y, z-1/2'
'-x, y, z-1/2'
'-y, -x, z'
'y, x, z'

loop_
_atom_site_label
_atom_site_type_symbol
_atom_site_fract_x
_atom_site_fract_y
_atom_site_fract_z
_atom_site_U_iso_or_equiv
_atom_site_adp_type
_atom_site_occupancy
_atom_site_symmetry_multiplicity
_atom_site_calc_flag
_atom_site_refinement_flags
U1 U 0.0000 0.0000 0.2500 0.00928(11) Uani 1 8 d S
P1 P -0.22639(13) -0.22639(13) 0.0000 0.0128(3) Uani 1 4 d S
S4 S -0.5000 -0.5000 0.1304(3) 0.0252(6) Uani 0.50 4 d SP
S3 S -0.2204(2) 0.0432(2) 0.0000 0.0099(4) Uani 0.50 2 d SP
S1 S 0.12672(19) 0.31435(18) 0.17310(15) 0.0178(3) Uani 0.50 1 d P
S2 S -0.5020(3) -0.2838(3) 0.0000 0.0283(5) Uani 0.50 2 d SP

loop_
_atom_site_aniso_label
_atom_site_aniso_U_11
_atom_site_aniso_U_22
_atom_site_aniso_U_33
_atom_site_aniso_U_23
_atom_site_aniso_U_13
_atom_site_aniso_U_12
U1 0.01073(12) 0.01073(12) 0.00637(14) 0.000 0.000 0.000
P1 0.0149(5) 0.0149(5) 0.0086(7) 0.000 0.000 -0.0048(6)
S4 0.0268(9) 0.0268(9) 0.0219(14) 0.000 0.000 -0.0136(19)
S3 0.0115(9) 0.0089(10) 0.0094(8) 0.000 0.000 -0.0003(6)
S1 0.0289(8) 0.0125(7) 0.0120(7) -0.0026(6) 0.0054(6) -0.0031(6)
S2 0.0138(9) 0.0172(10) 0.0539(14) 0.000 0.000 -0.0030(13)

loop_
_atom_type_symbol
_atom_type_description
_atom_type_scat_dispersion_real
_atom_type_scat_dispersion_imag
_atom_type_scat_source
P P 0.1023 0.0942 'International Tables Vol C Tables 4.2.6.8 and 6.1.1.4'
S S 0.1246 0.1234 'International Tables Vol C Tables 4.2.6.8 and 6.1.1.4'
U U -9.6767 9.6646 'International Tables Vol C Tables 4.2.6.8 and 6.1.1.4'

loop_
_geom_angle_atom_site_label_1
_geom_angle_atom_site_label_2
_geom_angle_atom_site_label_3
_geom_angle
_geom_angle_site_symmetry_1
_geom_angle_site_symmetry_3
S1 U1 S1 44.25(6) 15 2
S1 U1 S1 148.37(6) 15 16
S1 U1 S1 124.59(6) 2 16
S1 U1 S1 137.83(6) 15 11_556
S1 U1 S1 94.261(16) 2 11_556
S1 U1 S1 53.66(6) 16 11_556
S1 U1 S1 94.261(16) 15 5
S1 U1 S1 137.83(6) 2 5
S1 U1 S1 94.261(16) 16 5
S1 U1 S1 124.59(6) 11_556 5
S1 U1 S1 53.66(6) 15 12_556
S1 U1 S1 94.261(16) 2 12_556
S1 U1 S1 137.83(6) 16 12_556
S1 U1 S1 148.37(6) 11_556 12_556
S1 U1 S1 44.25(6) 5 12_556
S1 U1 S1 94.261(16) 15 6
S1 U1 S1 53.66(6) 2 6
S1 U1 S1 94.261(16) 16 6
S1 U1 S1 44.25(6) 11_556 6
S1 U1 S1 148.37(6) 5 6
S1 U1 S1 124.59(6) 12_556 6
S1 U1 S1 124.59(6) 15 .
S1 U1 S1 148.37(6) 2 .
S1 U1 S1 44.25(6) 16 .
S1 U1 S1 94.261(16) 11_556 .
S1 U1 S1 53.66(6) 5 .
S1 U1 S1 94.260(16) 12_556 .
S1 U1 S1 137.83(6) 6 .
S1 U1 S3 121.84(4) 15 11_556
S1 U1 S3 140.63(4) 2 11_556
S1 U1 S3 85.12(5) 16 11_556
S1 U1 S3 83.38(5) 11_556 11_556
S1 U1 S3 46.18(4) 5 11_556
S1 U1 S3 70.90(4) 12_556 11_556
S1 U1 S3 104.47(5) 6 11_556
S1 U1 S3 70.69(4) . 11_556
S1 U1 S3 140.63(4) 15 5
S1 U1 S3 121.84(4) 2 5
S1 U1 S3 70.69(4) 16 5
S1 U1 S3 46.18(4) 11_556 5
S1 U1 S3 83.38(5) 5 5
S1 U1 S3 104.47(5) 12_556 5
S1 U1 S3 70.90(4) 6 5
S1 U1 S3 85.12(5) . 5
S3 U1 S3 38.04(7) 11_556 5
S1 U1 S3 70.90(4) 15 7
S1 U1 S3 46.18(4) 2 7
S1 U1 S3 83.38(5) 16 7
S1 U1 S3 85.12(5) 11_556 7
S1 U1 S3 140.63(4) 5 7
S1 U1 S3 121.84(4) 12_556 7
S1 U1 S3 70.69(4) 6 7
S1 U1 S3 104.47(5) . 7
S3 U1 S3 167.11(7) 11_556 7
S3 U1 S3 131.21(4) 5 7
S1 U1 S3 104.47(5) 15 9
S1 U1 S3 83.38(5) 2 9
S1 U1 S3 46.18(4) 16 9
S1 U1 S3 70.69(4) 11_556 9
S1 U1 S3 121.84(4) 5 9
S1 U1 S3 140.63(4) 12_556 9
S1 U1 S3 85.12(5) 6 9
S1 U1 S3 70.90(4) . 9
S3 U1 S3 131.21(4) 11_556 9
S3 U1 S3 110.06(6) 5 9
S3 U1 S3 38.04(7) 7 9
S1 P1 S1 63.05(9) 15 2
S1 P1 S1 116.81(9) 15 8
S1 P1 S1 176.26(12) 2 8
S1 P1 S1 176.26(12) 15 9
S1 P1 S1 116.81(9) 2 9
S1 P1 S1 63.05(9) 8 9
S1 P1 S3 67.36(5) 15 .
S1 P1 S3 109.75(7) 2 .
S1 P1 S3 67.36(5) 8 .
S1 P1 S3 109.75(7) 9 .
S1 P1 S3 109.75(7) 15 7
S1 P1 S3 67.36(5) 2 7
S1 P1 S3 109.75(7) 8 7
S1 P1 S3 67.36(5) 9 7
S3 P1 S3 87.46(12) . 7
S1 P1 S2 74.97(6) 15 .
S1 P1 S2 108.29(7) 2 .
S1 P1 S2 74.97(6) 8 .
S1 P1 S2 108.29(7) 9 .
S3 P1 S2 103.04(8) . .
S3 P1 S2 169.50(9) 7 .
S1 P1 S2 108.29(7) 15 7
S1 P1 S2 74.97(6) 2 7
S1 P1 S2 108.29(7) 8 7
S1 P1 S2 74.97(6) 9 7
S3 P1 S2 169.50(9) . 7
S3 P1 S2 103.04(8) 7 7
S2 P1 S2 66.46(11) . 7
S2 S4 S2 68.07(14) . 15_445
S2 S4 S2 106.05(14) . 9_445
S2 S4 S2 69.51(14) 15_445 9_445
S2 S4 S2 69.51(14) . 7
S2 S4 S2 106.05(14) 15_445 7
S2 S4 S2 68.07(14) 9_445 7
S2 S4 S4 126.98(7) . 11_546
S2 S4 S4 126.98(7) 15_445 11_546
S2 S4 S4 126.98(7) 9_445 11_546
S2 S4 S4 126.98(7) 7 11_546
S2 S4 S4 53.02(7) . 9_445
S2 S4 S4 53.02(7) 15_445 9_445
S2 S4 S4 53.02(7) 9_445 9_445
S2 S4 S4 53.02(7) 7 9_445
S4 S4 S4 180.0 11_546 9_445
S3 S3 P1 136.27(6) 15 .
S3 S3 S1 129.95(5) 15 8
P1 S3 S1 53.71(5) . 8
S3 S3 S1 129.95(5) 15 15
P1 S3 S1 53.71(5) . 15
S1 S3 S1 96.14(10) 8 15
S3 S3 U1 70.98(3) 15 .
P1 S3 U1 84.29(5) . .
S1 S3 U1 136.35(8) 8 .
S1 S3 U1 61.04(4) 15 .
S3 S3 U1 70.98(3) 15 9
P1 S3 U1 84.29(5) . 9
S1 S3 U1 61.04(4) 8 9
S1 S3 U1 136.35(8) 15 9
U1 S3 U1 108.53(6) . 9
P1 S1 S1 58.47(4) 9 16
P1 S1 S3 58.93(6) 9 15
S1 S1 S3 100.65(6) 16 15
P1 S1 S1 145.84(10) 9 5
S1 S1 S1 124.30(4) 16 5
S3 S1 S1 89.04(9) 15 5
P1 S1 S2 56.38(7) 9 15
S1 S1 S2 93.79(6) 16 15
S3 S1 S2 88.55(7) 15 15
S1 S1 S2 141.56(7) 5 15
P1 S1 U1 93.68(7) 9 .
S1 S1 U1 67.88(3) 16 .
S3 S1 U1 72.77(6) 15 .
S1 S1 U1 63.17(3) 5 .
S2 S1 U1 150.04(7) 15 .
S4 S2 S4 73.95(14) 9_445 .
S4 S2 P1 98.96(9) 9_445 .
S4 S2 P1 98.96(9) . .
S4 S2 S2 55.96(7) 9_445 15_445
S4 S2 S2 55.96(7) . 15_445
P1 S2 S2 146.77(6) . 15_445
S4 S2 S2 55.25(7) 9_445 7
S4 S2 S2 55.25(7) . 7
P1 S2 S2 56.77(6) . 7
S2 S2 S2 90.0 15_445 7
S4 S2 S1 141.11(12) 9_445 15
S4 S2 S1 88.97(8) . 15
P1 S2 S1 48.64(5) . 15
S2 S2 S1 138.30(5) 15_445 15
S2 S2 S1 86.21(6) 7 15
S4 S2 S1 88.97(8) 9_445 8
S4 S2 S1 141.11(12) . 8
P1 S2 S1 48.64(5) . 8
S2 S2 S1 138.30(5) 15_445 8
S2 S2 S1 86.21(6) 7 8
S1 S2 S1 82.90(10) 15 8

loop_
_geom_bond_atom_site_label_1
_geom_bond_atom_site_label_2
_geom_bond_distance
_geom_bond_site_symmetry_2
U1 S1 2.7343(15) 15
U1 S1 2.7343(15) 2
U1 S1 2.7343(15) 16
U1 S1 2.7343(15) 11_556
U1 S1 2.7343(15) 5
U1 S1 2.7343(15) 12_556
U1 S1 2.7343(15) 6
U1 S1 2.7344(15) .
U1 S3 2.9848(13) 11_556
U1 S3 2.9848(13) 5
U1 S3 2.9848(13) 7
U1 S3 2.9848(13) 9
P1 S1 1.9694(15) 15
P1 S1 1.9694(15) 2
P1 S1 1.9694(15) 8
P1 S1 1.9694(15) 9
P1 S3 2.093(2) .
P1 S3 2.093(2) 7
P1 S2 2.185(3) .
P1 S2 2.185(3) 7
S4 S2 2.101(2) .
S4 S2 2.101(2) 15_445
S4 S2 2.101(2) 9_445
S4 S2 2.101(2) 7
S4 S4 2.319(6) 11_546
S4 S4 2.527(6) 9_445
S3 S3 1.946(4) 15
S3 S1 2.2549(19) 8
S3 S1 2.2549(19) 15
S3 U1 2.9848(13) 9
S1 P1 1.9695(15) 9
S1 S1 2.060(3) 16
S1 S3 2.2549(19) 15
S1 S1 2.468(3) 5
S1 S2 2.534(2) 15
S2 S4 2.101(2) 9_445
S2 S2 2.352(5) 15_445
S2 S2 2.395(5) 7
S2 S1 2.534(2) 15
S2 S1 2.534(2) 8
